data_7242121
loop_
_publ_author_name
'Gonz\'alez, Lucia'
'Graus, Sara'
'Gaspar, Blanca'
'Espasa, Sheila'
'Vel\'azquez-Campoy, Adri\'an'
'Munarriz, Julen'
'Serrano, Jos\'e Luis'
'Tejedor, Rosa M.'
'Uriel, Santiago'

_publ_section_title
;
 Interplay between non-covalent interactions in 1D supramolecular polymers
 based on 1,4-bis(iodoethynyl)benzene.
;
_journal_issue 5
_journal_name_full 'Physical chemistry chemical physics : PCCP'
_journal_page_first 3531
_journal_page_last 3542
_journal_paper_doi 10.1039/d0cp05917j
_journal_volume 23
_journal_year 2021
_chemical_formula_sum 'C26 H40 Br I2 N'
_chemical_formula_weight 700.30
_space_group_IT_number 13
_space_group_name_Hall '-P 2yc'
_space_group_name_H-M_alt 'P 1 2/c 1'
_symmetry_cell_setting monoclinic
_symmetry_space_group_name_H-M 'P 1 2/c 1'
_atom_sites_solution_hydrogens geom
_atom_sites_solution_primary direct
_atom_sites_solution_secondary difmap
_audit_creation_date
;
'Tue Nov 16 14:59:35 2010'
;
_audit_creation_method
;
CrysAlis RED, Oxford Diffraction Ltd.,
Version 1.171.32.19 (release 28-02-2008 CrysAlis171 .NET)
(compiled Feb 28 2008,12:10:31)
;
_audit_update_record
;
2020-01-22 deposited with the CCDC.	2021-01-14 downloaded from the CCDC.
;
_cell_angle_alpha 90.00
_cell_angle_beta 90.616(4)
_cell_angle_gamma 90.00
_cell_formula_units_Z 4
_cell_length_a 17.9505(8)
_cell_length_b 8.6914(4)
_cell_length_c 18.8483(7)
_cell_measurement_reflns_used 1428
_cell_measurement_temperature 150(2)
_cell_measurement_theta_max 25.3768
_cell_measurement_theta_min 3.1134
_cell_volume 2940.4(2)
_computing_cell_refinement
;
CrysAlis RED, Oxford Diffraction Ltd.,
Version 1.171.32.19 (release 28-02-2008 CrysAlis171 .NET)
(compiled Feb 28 2008,12:10:31)
;
_computing_data_collection
;
CrysAlis CCD, Oxford Diffraction Ltd.,
Version 1.171.32.19 (release 28-02-2008 CrysAlis171 .NET)
(compiled Feb 28 2008,12:10:31)
;
_computing_data_reduction
;
CrysAlis RED, Oxford Diffraction Ltd.,
Version 1.171.32.19 (release 28-02-2008 CrysAlis171 .NET)
(compiled Feb 28 2008,12:10:31)
;
_computing_molecular_graphics 'SHELXTL Bruker'
_computing_publication_material 'SHELXTL Bruker'
_computing_structure_refinement 'SHELXTL Bruker'
_computing_structure_solution 'SHELXTL Bruker'
_diffrn_ambient_temperature 150(2)
_diffrn_detector_area_resol_mean 16.3990
_diffrn_measured_fraction_theta_full 0.997
_diffrn_measured_fraction_theta_max 0.997
_diffrn_measurement_device_type 'Xcalibur, Sapphire3'
_diffrn_radiation_monochromator graphite
_diffrn_radiation_source 'Enhance (Mo) X-ray Source'
_diffrn_radiation_type MoK\a
_diffrn_radiation_wavelength 0.71073
_diffrn_reflns_av_R_equivalents 0.0403
_diffrn_reflns_av_sigmaI/netI 0.0282
_diffrn_reflns_limit_h_max 21
_diffrn_reflns_limit_h_min -21
_diffrn_reflns_limit_k_max 9
_diffrn_reflns_limit_k_min -10
_diffrn_reflns_limit_l_max 22
_diffrn_reflns_limit_l_min -22
_diffrn_reflns_number 42018
_diffrn_reflns_theta_full 24.71
_diffrn_reflns_theta_max 24.71
_diffrn_reflns_theta_min 2.81
_exptl_absorpt_coefficient_mu 3.510
_exptl_absorpt_correction_T_max 1.0908
_exptl_absorpt_correction_T_min 0.9070
_exptl_absorpt_correction_type multi-scan
_exptl_absorpt_process_details
;
CrysAlis RED, Oxford Diffraction Ltd.,
Version 1.171.32.19 (release 28-02-2008 CrysAlis171 .NET)
(compiled Feb 28 2008,12:10:31)
Empirical absorption correction using spherical harmonics,
 implemented in SCALE3 ABSPACK scaling algorithm.
;
_exptl_crystal_colour colorless
_exptl_crystal_density_diffrn 1.582
_exptl_crystal_density_method 'not measured'
_exptl_crystal_description Block
_exptl_crystal_F_000 1376
_exptl_crystal_size_max 0.34
_exptl_crystal_size_mid 0.25
_exptl_crystal_size_min 0.13
_refine_diff_density_max 1.212
_refine_diff_density_min -1.475
_refine_diff_density_rms 0.148
_refine_ls_extinction_method none
_refine_ls_goodness_of_fit_ref 1.066
_refine_ls_matrix_type full
_refine_ls_number_parameters 296
_refine_ls_number_reflns 5007
_refine_ls_number_restraints 0
_refine_ls_restrained_S_all 1.066
_refine_ls_R_factor_all 0.0785
_refine_ls_R_factor_gt 0.0553
_refine_ls_shift/su_max 0.005
_refine_ls_shift/su_mean 0.000
_refine_ls_structure_factor_coef Fsqd
_refine_ls_weighting_details 'calc w=1/[\s^2^(Fo^2^)+(0.0958P)^2^+11.4863P] where P=(Fo^2^+2Fc^2^)/3'
_refine_ls_weighting_scheme calc
_refine_ls_wR_factor_gt 0.1564
_refine_ls_wR_factor_ref 0.1699
_reflns_number_gt 3703
_reflns_number_total 5007
_reflns_threshold_expression >2sigma(I)
_cod_data_source_file d0cp05917j2.cif
_cod_data_source_block xcalibur_CCDC1
_cod_depositor_comments
;
The following automatic conversions were performed:

data item '_symmetry_cell_setting' value 'Monoclinic' was changed to
'monoclinic' in accordance with the
/home/data/users/saulius/crontab/automatic-downloads/rss-feeds/RSC/lib/dictionaries/cif_core.dic
dictionary named 'cif_core.dic' version 2.4.2 last updated on
2011-04-26.

Automatic conversion script
Id: cif_fix_values 7556 2019-12-06 15:28:31Z antanas 

 Adding full bibliography for 7242120--7242123.cif.
;
_cod_original_sg_symbol_H-M P2/c
_cod_database_code 7242121

loop_
_symmetry_equiv_pos_as_xyz
'x, y, z'
'-x, y, -z+1/2'
'-x, -y, -z'
'x, -y, z-1/2'

loop_
_atom_site_label
_atom_site_type_symbol
_atom_site_fract_x
_atom_site_fract_y
_atom_site_fract_z
_atom_site_U_iso_or_equiv
_atom_site_adp_type
_atom_site_occupancy
_atom_site_symmetry_multiplicity
_atom_site_calc_flag
_atom_site_refinement_flags
_atom_site_disorder_assembly
_atom_site_disorder_group
I1 I 0.84284(3) 0.12303(7) 0.27589(3) 0.0531(2) Uani 1 1 d . . .
N1 N 0.7657(4) -0.6939(9) -0.0103(4) 0.0567(19) Uani 1 1 d . . .
Br1 Br 0.74057(6) -1.21142(12) -0.08285(5) 0.0635(3) Uani 1 1 d . . .
C1 C 0.8990(5) 0.0774(12) 0.1861(5) 0.059(2) Uani 1 1 d . . .
I2 I 0.63920(3) -1.32051(8) -0.21928(3) 0.0573(2) Uani 1 1 d . . .
C2 C 0.9306(5) 0.0513(11) 0.1318(4) 0.052(2) Uani 1 1 d . . .
C3 C 0.9674(5) 0.0251(11) 0.0650(4) 0.053(2) Uani 1 1 d . . .
C4 C 0.9313(5) -0.0678(12) 0.0136(4) 0.054(2) Uani 1 1 d . . .
H4 H 0.8850 -0.1115 0.0227 0.065 Uiso 1 1 calc R . .
C5 C 0.9660(5) -0.0920(12) -0.0501(4) 0.056(2) Uani 1 1 d . . .
H5 H 0.9434 -0.1555 -0.0838 0.068 Uiso 1 1 calc R . .
C6 C 0.5867(5) -1.3931(12) -0.3088(5) 0.059(2) Uani 1 1 d . . .
C7 C 0.5579(5) -1.4323(11) -0.3626(5) 0.053(2) Uani 1 1 d . . .
C8 C 0.5285(4) -1.4697(11) -0.4320(5) 0.051(2) Uani 1 1 d . . .
C9 C 0.5560(5) -1.5905(11) -0.4715(5) 0.055(2) Uani 1 1 d . . .
H9 H 0.5939 -1.6513 -0.4525 0.066 Uiso 1 1 calc R . .
C10 C 0.4718(5) -1.3763(11) -0.4601(5) 0.056(2) Uani 1 1 d . . .
H10 H 0.4530 -1.2943 -0.4341 0.067 Uiso 1 1 calc R . .
C11 C 0.7551(5) -0.5596(12) 0.0377(6) 0.065(3) Uani 1 1 d . . .
H11A H 0.7025 -0.5532 0.0489 0.078 Uiso 1 1 calc R . .
H11B H 0.7677 -0.4672 0.0116 0.078 Uiso 1 1 calc R . .
C12 C 0.7980(6) -0.5577(14) 0.1061(6) 0.079(3) Uani 1 1 d . . .
H12A H 0.8509 -0.5664 0.0967 0.095 Uiso 1 1 calc R . .
H12B H 0.7835 -0.6445 0.1351 0.095 Uiso 1 1 calc R . .
C13 C 0.7823(8) -0.4061(19) 0.1456(9) 0.107(5) Uani 1 1 d . . .
C14 C 0.8258(11) -0.383(3) 0.2104(10) 0.111(9) Uani 0.71(3) 1 d P . .
C14A C 0.818(2) -0.293(5) 0.137(2) 0.068(14) Uiso 0.29(3) 1 d P . .
C15 C 0.7496(5) -0.8432(11) 0.0274(5) 0.055(2) Uani 1 1 d . . .
H15A H 0.7823 -0.8504 0.0686 0.066 Uiso 1 1 calc R . .
H15B H 0.7620 -0.9274 -0.0041 0.066 Uiso 1 1 calc R . .
C16 C 0.6703(6) -0.8653(12) 0.0517(6) 0.072(3) Uani 1 1 d . . .
H16A H 0.6373 -0.8743 0.0108 0.086 Uiso 1 1 calc R . .
H16B H 0.6548 -0.7766 0.0791 0.086 Uiso 1 1 calc R . .
C17 C 0.6648(7) -1.0118(15) 0.0976(6) 0.083(3) Uani 1 1 d . . .
H17A H 0.6808 -1.1001 0.0703 0.100 Uiso 1 1 calc R . .
H17B H 0.6975 -1.0022 0.1387 0.100 Uiso 1 1 calc R . .
C18 C 0.5846(8) -1.0359(17) 0.1218(8) 0.110(5) Uani 1 1 d . . .
C19 C 0.7127(6) -0.6717(13) -0.0747(6) 0.071(3) Uani 1 1 d . . .
H19A H 0.6618 -0.6728 -0.0580 0.085 Uiso 1 1 calc R . .
H19B H 0.7218 -0.5711 -0.0951 0.085 Uiso 1 1 calc R . .
C20 C 0.7202(7) -0.7912(15) -0.1325(6) 0.084(4) Uani 1 1 d . . .
H20A H 0.7139 -0.8919 -0.1111 0.101 Uiso 1 1 calc R . .
H20B H 0.7706 -0.7863 -0.1503 0.101 Uiso 1 1 calc R . .
C21 C 0.6658(8) -0.7791(17) -0.1966(8) 0.099(4) Uani 1 1 d . . .
C22 C 0.589(2) -0.833(13) -0.164(2) 0.08(2) Uani 0.61(19) 1 d P . .
C22A C 0.598(4) -0.759(14) -0.165(4) 0.095(17) Uani 0.39(19) 1 d P . .
C23 C 0.8466(6) -0.7028(12) -0.0353(6) 0.065(3) Uani 1 1 d . . .
H23A H 0.8784 -0.7228 0.0057 0.078 Uiso 1 1 calc R . .
H23B H 0.8511 -0.7899 -0.0671 0.078 Uiso 1 1 calc R . .
C24 C 0.8755(6) -0.5614(14) -0.0727(7) 0.084(3) Uani 1 1 d . . .
H24A H 0.8807 -0.4768 -0.0394 0.101 Uiso 1 1 calc R . .
H24B H 0.8412 -0.5306 -0.1101 0.101 Uiso 1 1 calc R . .
C25 C 0.9536(8) -0.6034(18) -0.1048(9) 0.105(5) Uani 1 1 d . . .
C26 C 0.9817(10) -0.479(2) -0.1434(13) 0.087(9) Uani 0.58(3) 1 d P . .
C26A C 0.9502(19) -0.695(5) -0.161(2) 0.121(17) Uani 0.42(3) 1 d P . .

loop_
_atom_site_aniso_label
_atom_site_aniso_U_11
_atom_site_aniso_U_22
_atom_site_aniso_U_33
_atom_site_aniso_U_23
_atom_site_aniso_U_13
_atom_site_aniso_U_12
I1 0.0595(4) 0.0596(4) 0.0404(3) -0.0034(3) 0.0041(2) 0.0070(3)
N1 0.044(4) 0.061(5) 0.065(5) 0.001(4) -0.005(3) 0.011(4)
Br1 0.0837(7) 0.0538(6) 0.0530(5) 0.0018(4) -0.0041(5) -0.0069(5)
C1 0.061(6) 0.074(7) 0.041(5) -0.006(5) 0.003(4) 0.008(5)
I2 0.0533(4) 0.0652(4) 0.0535(4) 0.0118(3) 0.0065(3) 0.0006(3)
C2 0.051(5) 0.065(6) 0.041(5) -0.006(4) -0.009(4) 0.004(4)
C3 0.067(6) 0.061(6) 0.030(4) -0.004(4) -0.008(4) 0.028(5)
C4 0.044(5) 0.074(6) 0.043(5) -0.009(4) -0.005(4) 0.014(4)
C5 0.053(5) 0.072(7) 0.044(5) -0.017(4) -0.010(4) 0.017(5)
C6 0.042(5) 0.070(7) 0.064(6) 0.012(5) 0.006(4) 0.004(4)
C7 0.046(5) 0.059(6) 0.054(5) 0.017(5) 0.004(4) -0.001(4)
C8 0.038(4) 0.055(6) 0.058(5) 0.014(4) 0.003(4) -0.006(4)
C9 0.041(5) 0.056(6) 0.066(6) 0.015(5) -0.001(4) 0.001(4)
C10 0.043(5) 0.050(6) 0.075(6) 0.005(5) 0.002(4) 0.000(4)
C11 0.044(5) 0.059(6) 0.093(7) -0.015(6) 0.003(5) 0.006(4)
C12 0.063(6) 0.081(8) 0.093(8) -0.028(7) -0.008(6) 0.009(6)
C13 0.090(9) 0.105(11) 0.127(12) -0.056(9) 0.005(8) -0.002(8)
C14 0.093(14) 0.17(2) 0.073(12) -0.033(13) -0.014(10) -0.001(14)
C15 0.052(5) 0.059(6) 0.054(5) -0.004(4) 0.002(4) 0.016(4)
C16 0.071(7) 0.057(7) 0.087(7) -0.020(6) 0.003(6) 0.003(5)
C17 0.101(9) 0.085(9) 0.063(6) 0.002(6) 0.014(6) -0.014(7)
C18 0.112(11) 0.097(10) 0.121(11) -0.013(9) 0.052(9) -0.030(9)
C19 0.062(6) 0.064(7) 0.087(8) 0.017(6) -0.010(5) 0.013(5)
C20 0.101(9) 0.084(9) 0.067(7) -0.003(6) -0.027(6) -0.002(7)
C21 0.105(10) 0.097(11) 0.096(9) 0.006(8) 0.003(8) 0.017(8)
C22 0.059(16) 0.09(4) 0.098(18) -0.01(2) -0.005(12) 0.008(17)
C22A 0.11(4) 0.05(4) 0.12(3) 0.01(3) 0.06(3) -0.02(3)
C23 0.064(6) 0.064(7) 0.068(6) -0.004(5) 0.011(5) 0.016(5)
C24 0.070(7) 0.070(8) 0.112(9) 0.007(7) 0.016(6) 0.011(6)
C25 0.084(9) 0.091(10) 0.140(13) 0.027(10) 0.046(9) 0.024(8)
C26 0.051(11) 0.073(15) 0.14(2) 0.007(13) 0.000(11) 0.012(9)
C26A 0.09(2) 0.15(4) 0.13(3) -0.04(3) 0.03(2) 0.04(2)

loop_
_atom_type_symbol
_atom_type_description
_atom_type_scat_dispersion_real
_atom_type_scat_dispersion_imag
_atom_type_scat_source
C C 0.0033 0.0016 'International Tables Vol C Tables 4.2.6.8 and 6.1.1.4'
H H 0.0000 0.0000 'International Tables Vol C Tables 4.2.6.8 and 6.1.1.4'
N N 0.0061 0.0033 'International Tables Vol C Tables 4.2.6.8 and 6.1.1.4'
Br Br -0.2901 2.4595 'International Tables Vol C Tables 4.2.6.8 and 6.1.1.4'
I I -0.4742 1.8119 'International Tables Vol C Tables 4.2.6.8 and 6.1.1.4'

loop_
_geom_angle_atom_site_label_1
_geom_angle_atom_site_label_2
_geom_angle_atom_site_label_3
_geom_angle
_geom_angle_site_symmetry_1
_geom_angle_site_symmetry_3
_geom_angle_publ_flag
C11 N1 C15 111.2(7) . . ?
C11 N1 C23 110.8(7) . . ?
C15 N1 C23 106.8(7) . . ?
C11 N1 C19 107.3(7) . . ?
C15 N1 C19 110.9(7) . . ?
C23 N1 C19 110.0(8) . . ?
C2 C1 I1 178.2(8) . . ?
C1 C2 C3 177.7(10) . . ?
C5 C3 C4 120.0(8) 3_755 . ?
C5 C3 C2 121.4(8) 3_755 . ?
C4 C3 C2 118.5(9) . . ?
C5 C4 C3 118.5(9) . . ?
C3 C5 C4 121.4(9) 3_755 . ?
C7 C6 I2 177.5(8) . . ?
C6 C7 C8 173.8(9) . . ?
C9 C8 C10 119.9(8) . . ?
C9 C8 C7 122.1(8) . . ?
C10 C8 C7 118.0(9) . . ?
C8 C9 C10 121.6(8) . 3_624 ?
C8 C10 C9 118.4(9) . 3_624 ?
N1 C11 C12 117.6(8) . . ?
C11 C12 C13 109.3(10) . . ?
C14A C13 C14 73(2) . . ?
C14A C13 C12 123(2) . . ?
C14 C13 C12 115.0(15) . . ?
C13 C14 C14A 45.5(15) . . ?
C13 C14A C14 61(2) . . ?
N1 C15 C16 116.0(8) . . ?
C15 C16 C17 109.9(9) . . ?
C18 C17 C16 110.3(11) . . ?
C20 C19 N1 114.9(8) . . ?
C19 C20 C21 117.1(11) . . ?
C22A C21 C20 103(4) . . ?
C22A C21 C22 25(2) . . ?
C20 C21 C22 103.0(18) . . ?
C22A C22 C21 59(9) . . ?
C22 C22A C21 96(10) . . ?
C24 C23 N1 115.7(8) . . ?
C23 C24 C25 107.6(9) . . ?
C26A C25 C26 94(2) . . ?
C26A C25 C24 114(2) . . ?
C26 C25 C24 110.3(12) . . ?
C25 C26 C26A 41.4(14) . . ?
C25 C26A C26 44.6(16) . . ?

loop_
_geom_bond_atom_site_label_1
_geom_bond_atom_site_label_2
_geom_bond_distance
_geom_bond_site_symmetry_2
_geom_bond_publ_flag
I1 C1 2.020(9) . ?
N1 C11 1.491(12) . ?
N1 C15 1.509(12) . ?
N1 C23 1.533(12) . ?
N1 C19 1.547(12) . ?
C1 C2 1.196(12) . ?
I2 C6 2.024(11) . ?
C2 C3 1.445(12) . ?
C3 C5 1.363(13) 3_755 ?
C3 C4 1.413(13) . ?
C4 C5 1.375(12) . ?
C5 C3 1.363(13) 3_755 ?
C6 C7 1.184(13) . ?
C7 C8 1.442(13) . ?
C8 C9 1.381(13) . ?
C8 C10 1.402(12) . ?
C9 C10 1.407(13) 3_624 ?
C10 C9 1.407(13) 3_624 ?
C11 C12 1.494(14) . ?
C12 C13 1.542(17) . ?
C13 C14A 1.18(4) . ?
C13 C14 1.45(2) . ?
C14 C14A 1.59(4) . ?
C15 C16 1.512(14) . ?
C16 C17 1.543(16) . ?
C17 C18 1.529(17) . ?
C19 C20 1.511(16) . ?
C20 C21 1.550(18) . ?
C21 C22A 1.36(6) . ?
C21 C22 1.58(8) . ?
C22 C22A 0.66(4) . ?
C23 C24 1.512(15) . ?
C24 C25 1.576(16) . ?
C25 C26A 1.32(4) . ?
C25 C26 1.40(2) . ?
C26 C26A 1.99(5) . ?
